data_7239070
loop_
_publ_author_name
'Yang, Xiong-Bo'
'Zhou, Li'
'Huang, Long-Biao'
'Xu, Jia-Ju'
'Zhou, Ye'
'Han, Su-Ting'
'Xu, Zong-Xiang'
'Lau, Victor C. Y.'
'Hon-Wah Lam, Micheal'
'Wong, Wai-Yeung'
'Roy, V. A. L.'

_publ_section_title
;
 Importance of alkyl chain-length on the self-assembly of new Ni(qdt)2
 complexes and charge transport properties
;
_journal_issue 30
_journal_name_full 'RSC Advances'
_journal_page_first 12075
_journal_paper_doi 10.1039/c3ra41633j
_journal_volume 3
_journal_year 2013
_chemical_formula_moiety 'C16 H8 N4 Ni S4, 2(C16 H21 N2)'
_chemical_formula_sum 'C48 H50 N8 Ni S4'
_chemical_formula_weight 925.91
_space_group_crystal_system monoclinic
_space_group_IT_number 14
_space_group_name_Hall '-P 2ybc'
_space_group_name_H-M_alt 'P 1 21/c 1'
_atom_sites_solution_hydrogens geom
_atom_sites_solution_primary direct
_atom_sites_solution_secondary difmap
_audit_creation_date 2011-11-01
_audit_creation_method
;
Olex2 1.1
(compiled 2011.08.18 svn.r1932, GUI svn.r3819)
;
_cell_angle_alpha 90.00
_cell_angle_beta 93.7110(10)
_cell_angle_gamma 90.00
_cell_formula_units_Z 2
_cell_length_a 14.8356(2)
_cell_length_b 10.8116(2)
_cell_length_c 13.3564(2)
_cell_measurement_reflns_used 5615
_cell_measurement_temperature 133(2)
_cell_measurement_theta_max 71.5861
_cell_measurement_theta_min 3.3131
_cell_volume 2137.83(6)
_computing_cell_refinement
;
CrysAlisPro, Agilent Technologies,
Version 1.171.35.11 (release 16-05-2011 CrysAlis171 .NET)
(compiled May 16 2011,17:55:39)
;
_computing_data_collection
;
CrysAlisPro, Agilent Technologies,
Version 1.171.35.11 (release 16-05-2011 CrysAlis171 .NET)
(compiled May 16 2011,17:55:39)
;
_computing_data_reduction
;
CrysAlisPro, Agilent Technologies,
Version 1.171.35.11 (release 16-05-2011 CrysAlis171 .NET)
(compiled May 16 2011,17:55:39)
;
_computing_molecular_graphics
;
O. V. Dolomanov, L. J. Bourhis, R. J. Gildea, J. A. K. Howard and H. Puschmann,
OLEX2: a complete structure solution, refinement and analysis program.
J. Appl. Cryst. (2009). 42, 339-341.
;
_computing_publication_material
;
O. V. Dolomanov, L. J. Bourhis, R. J. Gildea, J. A. K. Howard and H. Puschmann,
OLEX2: a complete structure solution, refinement and analysis program.
J. Appl. Cryst. (2009). 42, 339-341.
;
_computing_structure_refinement
;
XL, G.M. Sheldrick, Acta Cryst.
(2008). A64, 112-122
;
_computing_structure_solution 'SHELXS-97 (Sheldrick, 1990)'
_diffrn_ambient_temperature 133.0
_diffrn_detector_area_resol_mean 16.1270
_diffrn_measured_fraction_theta_full 0.996
_diffrn_measured_fraction_theta_max 0.996
_diffrn_measurement_details
;
#__ type_ start__ end____ width___ exp.time_
1 omega -18.00 26.00 1.0000 4.0000
omega____ theta____ kappa____ phi______ frames
- 0.0000 37.0000 -90.0000 44

#__ type_ start__ end____ width___ exp.time_
2 omega 36.00 68.00 1.0000 4.0000
omega____ theta____ kappa____ phi______ frames
- 0.0000 37.0000 -90.0000 32

#__ type_ start__ end____ width___ exp.time_
3 omega -37.00 -11.00 1.0000 4.0000
omega____ theta____ kappa____ phi______ frames
- 0.0000 -37.0000 60.0000 26

#__ type_ start__ end____ width___ exp.time_
4 omega -103.00 -22.00 1.0000 16.0000
omega____ theta____ kappa____ phi______ frames
- -55.0000 125.0000 -180.0000 81

#__ type_ start__ end____ width___ exp.time_
5 omega 44.00 116.00 1.0000 16.0000
omega____ theta____ kappa____ phi______ frames
- 55.0000 77.0000 -90.0000 72

#__ type_ start__ end____ width___ exp.time_
6 omega -130.00 -81.00 1.0000 32.0000
omega____ theta____ kappa____ phi______ frames
- -64.0000 -149.0000 -17.0000 49

#__ type_ start__ end____ width___ exp.time_
7 omega -113.00 -42.00 1.0000 32.0000
omega____ theta____ kappa____ phi______ frames
- -64.0000 -50.0000 150.0000 71

#__ type_ start__ end____ width___ exp.time_
8 omega 40.00 68.00 1.0000 32.0000
omega____ theta____ kappa____ phi______ frames
- 110.0000 -50.0000 -150.0000 28

#__ type_ start__ end____ width___ exp.time_
9 omega 37.00 66.00 1.0000 32.0000
omega____ theta____ kappa____ phi______ frames
- 110.0000 -25.0000 90.0000 29

#__ type_ start__ end____ width___ exp.time_
10 omega 97.00 124.00 1.0000 32.0000
omega____ theta____ kappa____ phi______ frames
- 110.0000 -88.0000 -7.0000 27

#__ type_ start__ end____ width___ exp.time_
11 omega 41.00 67.00 1.0000 32.0000
omega____ theta____ kappa____ phi______ frames
- 110.0000 -25.0000 150.0000 26

#__ type_ start__ end____ width___ exp.time_
12 omega 42.00 83.00 1.0000 32.0000
omega____ theta____ kappa____ phi______ frames
- 110.0000 -50.0000 -30.0000 41

#__ type_ start__ end____ width___ exp.time_
13 omega 38.00 72.00 1.0000 32.0000
omega____ theta____ kappa____ phi______ frames
- 110.0000 -25.0000 -150.0000 34

#__ type_ start__ end____ width___ exp.time_
14 omega 39.00 65.00 1.0000 32.0000
omega____ theta____ kappa____ phi______ frames
- 110.0000 -25.0000 60.0000 26

#__ type_ start__ end____ width___ exp.time_
15 omega 37.00 62.00 1.0000 32.0000
omega____ theta____ kappa____ phi______ frames
- 110.0000 -25.0000 -60.0000 25

#__ type_ start__ end____ width___ exp.time_
16 omega 37.00 71.00 1.0000 32.0000
omega____ theta____ kappa____ phi______ frames
- 110.0000 -25.0000 120.0000 34

#__ type_ start__ end____ width___ exp.time_
17 omega 89.00 169.00 1.0000 32.0000
omega____ theta____ kappa____ phi______ frames
- 110.0000 50.0000 -120.0000 80

#__ type_ start__ end____ width___ exp.time_
18 omega 40.00 76.00 1.0000 32.0000
omega____ theta____ kappa____ phi______ frames
- 110.0000 -50.0000 30.0000 36

#__ type_ start__ end____ width___ exp.time_
19 omega 37.00 62.00 1.0000 32.0000
omega____ theta____ kappa____ phi______ frames
- 110.0000 -25.0000 0.0000 25

#__ type_ start__ end____ width___ exp.time_
20 omega 107.00 146.00 1.0000 32.0000
omega____ theta____ kappa____ phi______ frames
- 110.0000 -88.0000 -145.0000 39

#__ type_ start__ end____ width___ exp.time_
21 omega 38.00 67.00 1.0000 32.0000
omega____ theta____ kappa____ phi______ frames
- 110.0000 -88.0000 -7.0000 29

#__ type_ start__ end____ width___ exp.time_
22 omega 40.00 136.00 1.0000 32.0000
omega____ theta____ kappa____ phi______ frames
- 110.0000 -88.0000 -55.0000 96
;
_diffrn_measurement_device_type 'Xcalibur, Sapphire3, Gemini ultra'
_diffrn_measurement_method '\w scans'
_diffrn_orient_matrix_UB_11 -0.0135471000
_diffrn_orient_matrix_UB_12 -0.1411500000
_diffrn_orient_matrix_UB_13 0.0031595000
_diffrn_orient_matrix_UB_21 0.0913017000
_diffrn_orient_matrix_UB_22 -0.0141296000
_diffrn_orient_matrix_UB_23 0.0608078000
_diffrn_orient_matrix_UB_31 -0.0481217000
_diffrn_orient_matrix_UB_32 0.0131606000
_diffrn_orient_matrix_UB_33 0.0982329000
_diffrn_radiation_monochromator mirror
_diffrn_radiation_type 'Cu K\a'
_diffrn_radiation_wavelength 1.5418
_diffrn_reflns_av_R_equivalents 0.0140
_diffrn_reflns_av_unetI/netI 0.0150
_diffrn_reflns_limit_h_max 17
_diffrn_reflns_limit_h_min -16
_diffrn_reflns_limit_k_max 12
_diffrn_reflns_limit_k_min -12
_diffrn_reflns_limit_l_max 8
_diffrn_reflns_limit_l_min -15
_diffrn_reflns_number 8371
_diffrn_reflns_theta_full 66.99
_diffrn_reflns_theta_max 66.99
_diffrn_reflns_theta_min 5.07
_diffrn_source 'Enhance Ultra (Cu) X-ray Source'
_diffrn_source_current n/a
_diffrn_source_voltage n/a
_exptl_absorpt_coefficient_mu 2.841
_exptl_absorpt_correction_T_max 1.00000
_exptl_absorpt_correction_T_min 0.84957
_exptl_absorpt_correction_type multi-scan
_exptl_absorpt_process_details
;
CrysAlisPro, Agilent Technologies,
Version 1.171.35.11 (release 16-05-2011 CrysAlis171 .NET)
(compiled May 16 2011,17:55:39)
Empirical absorption correction using spherical harmonics,
implemented in SCALE3 ABSPACK scaling algorithm.
;
_exptl_crystal_colour red
_exptl_crystal_density_diffrn 1.438
_exptl_crystal_density_method 'not measured'
_exptl_crystal_description irregular
_exptl_crystal_F_000 972
_exptl_crystal_size_max 0.41
_exptl_crystal_size_mid 0.32
_exptl_crystal_size_min 0.21
_refine_diff_density_max 0.247
_refine_diff_density_min -0.240
_refine_diff_density_rms 0.043
_refine_ls_extinction_method none
_refine_ls_goodness_of_fit_ref 1.062
_refine_ls_hydrogen_treatment constr
_refine_ls_matrix_type full
_refine_ls_number_parameters 278
_refine_ls_number_reflns 3793
_refine_ls_number_restraints 0
_refine_ls_restrained_S_all 1.062
_refine_ls_R_factor_all 0.0267
_refine_ls_R_factor_gt 0.0257
_refine_ls_shift/su_max 0.001
_refine_ls_shift/su_mean 0.000
_refine_ls_structure_factor_coef Fsqd
_refine_ls_weighting_details 'calc w=1/[\s^2^(Fo^2^)+(0.0371P)^2^+0.9548P] where P=(Fo^2^+2Fc^2^)/3'
_refine_ls_weighting_scheme calc
_refine_ls_wR_factor_gt 0.0701
_refine_ls_wR_factor_ref 0.0707
_reflns_number_gt 3639
_reflns_number_total 3793
_reflns_threshold_expression >2sigma(I)
_cod_data_source_file c3ra41633j.txt
_cod_data_source_block 102511a_boyang
_cod_database_code 7239070
_chemical_oxdiff_formula 'C11 H10 S O2'
_reflns_odcompleteness_completeness 99.30
_reflns_odcompleteness_iscentric 1
_reflns_odcompleteness_theta 68.13

loop_
_space_group_symop_id
_space_group_symop_operation_xyz
1 'x, y, z'
2 '-x, y+1/2, -z+1/2'
3 '-x, -y, -z'
4 'x, -y-1/2, z-1/2'

loop_
_atom_site_label
_atom_site_type_symbol
_atom_site_fract_x
_atom_site_fract_y
_atom_site_fract_z
_atom_site_U_iso_or_equiv
_atom_site_adp_type
_atom_site_occupancy
_atom_site_symmetry_multiplicity
_atom_site_calc_flag
_atom_site_refinement_flags
Ni1 Ni 0.5000 0.5000 0.5000 0.01746(10) Uani 1 2 d S
S1 S 0.56805(2) 0.36399(3) 0.41269(3) 0.02092(10) Uani 1 1 d .
S2 S 0.40569(2) 0.35555(3) 0.53923(3) 0.02119(10) Uani 1 1 d .
N1 N 0.72064(8) 0.37572(11) 0.32084(9) 0.0219(3) Uani 1 1 d .
N2 N 0.25508(8) 0.36832(11) 0.63619(9) 0.0222(3) Uani 1 1 d .
N3 N 0.87570(10) 0.42613(15) -0.07102(11) 0.0399(4) Uani 1 1 d .
N4 N 0.48538(8) 0.54785(11) 0.18987(8) 0.0208(2) Uani 1 1 d .
C1 C 0.66327(9) 0.43876(13) 0.37184(10) 0.0195(3) Uani 1 1 d .
C2 C 0.79428(9) 0.43952(14) 0.29039(10) 0.0224(3) Uani 1 1 d .
C3 C 0.85882(10) 0.37648(16) 0.23613(11) 0.0283(3) Uani 1 1 d .
H3 H 0.8520 0.2905 0.2231 0.034 Uiso 1 1 calc R
C4 C 0.93128(10) 0.43922(17) 0.20230(12) 0.0321(4) Uani 1 1 d .
H4 H 0.9740 0.3965 0.1651 0.039 Uiso 1 1 calc R
C5 C 0.32441(9) 0.43107(13) 0.60606(10) 0.0197(3) Uani 1 1 d .
C6 C 0.19401(9) 0.43330(14) 0.68884(10) 0.0227(3) Uani 1 1 d .
C7 C 0.11819(10) 0.37188(15) 0.72388(12) 0.0285(3) Uani 1 1 d .
H7 H 0.1094 0.2864 0.7099 0.034 Uiso 1 1 calc R
C8 C 0.05720(10) 0.43415(17) 0.77782(12) 0.0319(4) Uani 1 1 d .
H8 H 0.0069 0.3915 0.8018 0.038 Uiso 1 1 calc R
C9 C 0.77165(11) 0.56851(15) -0.00173(12) 0.0313(3) Uani 1 1 d .
H9 H 0.7551 0.6521 0.0093 0.038 Uiso 1 1 calc R
C10 C 0.84780(12) 0.54072(18) -0.05166(14) 0.0407(4) Uani 1 1 d .
H10 H 0.8828 0.6078 -0.0738 0.049 Uiso 1 1 calc R
C11 C 0.82473(11) 0.33394(17) -0.03894(13) 0.0348(4) Uani 1 1 d .
H11 H 0.8429 0.2514 -0.0515 0.042 Uiso 1 1 calc R
C12 C 0.74695(10) 0.35175(15) 0.01159(12) 0.0287(3) Uani 1 1 d .
H12 H 0.7128 0.2829 0.0319 0.034 Uiso 1 1 calc R
C13 C 0.71957(10) 0.47186(14) 0.03213(10) 0.0231(3) Uani 1 1 d .
C14 C 0.63849(10) 0.49653(13) 0.08768(10) 0.0208(3) Uani 1 1 d .
C15 C 0.63012(9) 0.60666(13) 0.14114(10) 0.0213(3) Uani 1 1 d .
H15 H 0.6773 0.6661 0.1427 0.026 Uiso 1 1 calc R
C16 C 0.55404(10) 0.62926(13) 0.19136(10) 0.0219(3) Uani 1 1 d .
H16 H 0.5497 0.7041 0.2280 0.026 Uiso 1 1 calc R
C17 C 0.49147(10) 0.44036(13) 0.13949(10) 0.0229(3) Uani 1 1 d .
H17 H 0.4430 0.3829 0.1389 0.028 Uiso 1 1 calc R
C18 C 0.56672(10) 0.41286(13) 0.08904(11) 0.0232(3) Uani 1 1 d .
H18 H 0.5700 0.3362 0.0547 0.028 Uiso 1 1 calc R
C19 C 0.40410(10) 0.58345(14) 0.24392(11) 0.0248(3) Uani 1 1 d .
H19A H 0.3701 0.6470 0.2037 0.030 Uiso 1 1 calc R
H19B H 0.4248 0.6220 0.3086 0.030 Uiso 1 1 calc R
C20 C 0.34044(10) 0.47913(14) 0.26481(11) 0.0246(3) Uani 1 1 d .
H20A H 0.3739 0.4122 0.3016 0.029 Uiso 1 1 calc R
H20B H 0.3139 0.4448 0.2008 0.029 Uiso 1 1 calc R
C21 C 0.26562(10) 0.52778(14) 0.32737(11) 0.0251(3) Uani 1 1 d .
H21A H 0.2930 0.5631 0.3906 0.030 Uiso 1 1 calc R
H21B H 0.2330 0.5951 0.2901 0.030 Uiso 1 1 calc R
C22 C 0.19869(10) 0.42806(15) 0.35213(12) 0.0295(3) Uani 1 1 d .
H22A H 0.2320 0.3597 0.3872 0.035 Uiso 1 1 calc R
H22B H 0.1705 0.3945 0.2886 0.035 Uiso 1 1 calc R
C23 C 0.12454(10) 0.47165(15) 0.41695(12) 0.0285(3) Uani 1 1 d .
H23A H 0.0882 0.5360 0.3803 0.034 Uiso 1 1 calc R
H23B H 0.1523 0.5095 0.4790 0.034 Uiso 1 1 calc R
C24 C 0.06269(11) 0.36667(16) 0.44495(14) 0.0363(4) Uani 1 1 d .
H24A H 0.0327 0.3316 0.3839 0.054 Uiso 1 1 calc R
H24B H 0.0171 0.3985 0.4883 0.054 Uiso 1 1 calc R
H24C H 0.0984 0.3023 0.4807 0.054 Uiso 1 1 calc R

loop_
_atom_site_aniso_label
_atom_site_aniso_U_11
_atom_site_aniso_U_22
_atom_site_aniso_U_33
_atom_site_aniso_U_23
_atom_site_aniso_U_13
_atom_site_aniso_U_12
Ni1 0.01593(17) 0.01814(18) 0.01870(17) 0.00007(12) 0.00423(12) 0.00064(12)
S1 0.01906(17) 0.01936(18) 0.02507(18) -0.00196(12) 0.00713(13) -0.00088(12)
S2 0.02026(18) 0.01916(18) 0.02486(18) -0.00062(12) 0.00695(13) 0.00030(12)
N1 0.0200(6) 0.0250(6) 0.0211(6) 0.0008(5) 0.0046(5) 0.0017(5)
N2 0.0196(6) 0.0248(6) 0.0226(6) 0.0028(5) 0.0039(5) -0.0008(5)
N3 0.0332(8) 0.0492(9) 0.0389(8) -0.0122(7) 0.0155(6) -0.0055(7)
N4 0.0212(6) 0.0215(6) 0.0199(6) 0.0030(5) 0.0022(5) 0.0011(5)
C1 0.0179(6) 0.0235(7) 0.0171(6) 0.0021(5) 0.0016(5) 0.0014(5)
C2 0.0187(6) 0.0304(8) 0.0183(6) 0.0034(6) 0.0025(5) 0.0020(6)
C3 0.0241(7) 0.0349(9) 0.0265(8) -0.0006(6) 0.0063(6) 0.0049(6)
C4 0.0220(7) 0.0475(10) 0.0279(8) 0.0014(7) 0.0097(6) 0.0063(7)
C5 0.0177(6) 0.0248(7) 0.0167(6) 0.0022(5) 0.0011(5) 0.0016(5)
C6 0.0188(7) 0.0300(8) 0.0193(7) 0.0043(6) 0.0019(5) 0.0003(6)
C7 0.0232(7) 0.0337(9) 0.0290(8) 0.0058(6) 0.0055(6) -0.0030(6)
C8 0.0210(7) 0.0455(10) 0.0300(8) 0.0083(7) 0.0077(6) -0.0017(7)
C9 0.0339(8) 0.0297(8) 0.0316(8) 0.0007(7) 0.0112(7) -0.0035(7)
C10 0.0400(10) 0.0414(10) 0.0431(10) -0.0023(8) 0.0207(8) -0.0097(8)
C11 0.0290(8) 0.0384(9) 0.0377(9) -0.0140(7) 0.0064(7) -0.0014(7)
C12 0.0244(7) 0.0297(8) 0.0324(8) -0.0050(6) 0.0042(6) -0.0027(6)
C13 0.0222(7) 0.0284(7) 0.0186(6) -0.0005(6) 0.0010(5) -0.0015(6)
C14 0.0222(7) 0.0231(7) 0.0171(6) 0.0041(5) 0.0002(5) 0.0010(5)
C15 0.0213(7) 0.0214(7) 0.0209(7) 0.0025(5) -0.0006(5) -0.0023(5)
C16 0.0254(7) 0.0195(7) 0.0206(7) 0.0017(5) 0.0000(5) -0.0002(5)
C17 0.0239(7) 0.0215(7) 0.0234(7) 0.0012(6) 0.0022(5) -0.0028(6)
C18 0.0265(7) 0.0205(7) 0.0228(7) -0.0006(5) 0.0031(6) -0.0006(6)
C19 0.0238(7) 0.0227(7) 0.0288(7) 0.0012(6) 0.0081(6) 0.0032(6)
C20 0.0227(7) 0.0263(7) 0.0251(7) -0.0016(6) 0.0049(6) -0.0010(6)
C21 0.0227(7) 0.0260(7) 0.0272(7) 0.0004(6) 0.0048(6) 0.0025(6)
C22 0.0251(7) 0.0312(8) 0.0331(8) -0.0058(7) 0.0089(6) -0.0022(6)
C23 0.0234(7) 0.0324(8) 0.0301(8) 0.0025(6) 0.0060(6) 0.0050(6)
C24 0.0292(8) 0.0400(10) 0.0411(9) 0.0002(7) 0.0145(7) 0.0003(7)

loop_
_atom_type_symbol
_atom_type_description
_atom_type_scat_dispersion_real
_atom_type_scat_dispersion_imag
_atom_type_scat_source
C C 0.0181 0.0091 'International Tables Vol C Tables 4.2.6.8 and 6.1.1.4'
H H 0.0000 0.0000 'International Tables Vol C Tables 4.2.6.8 and 6.1.1.4'
N N 0.0311 0.0180 'International Tables Vol C Tables 4.2.6.8 and 6.1.1.4'
S S 0.3331 0.5567 'International Tables Vol C Tables 4.2.6.8 and 6.1.1.4'
Ni Ni -3.0029 0.5091 'International Tables Vol C Tables 4.2.6.8 and 6.1.1.4'

loop_
_geom_angle_atom_site_label_1
_geom_angle_atom_site_label_2
_geom_angle_atom_site_label_3
_geom_angle
_geom_angle_site_symmetry_1
_geom_angle_site_symmetry_3
S1 Ni1 S1 180.000(15) . 3_666
S1 Ni1 S2 91.613(13) . 3_666
S1 Ni1 S2 88.387(13) 3_666 3_666
S1 Ni1 S2 91.613(13) 3_666 .
S1 Ni1 S2 88.387(13) . .
S2 Ni1 S2 180.000(12) . 3_666
C1 S1 Ni1 105.58(5) . .
C5 S2 Ni1 105.21(5) . .
C1 N1 C2 116.51(13) . .
C5 N2 C6 116.53(12) . .
C10 N3 C11 116.09(14) . .
C16 N4 C17 119.73(12) . .
C16 N4 C19 117.25(12) . .
C17 N4 C19 123.01(12) . .
N1 C1 S1 119.08(11) . .
N1 C1 C5 122.18(12) . 3_666
C5 C1 S1 118.73(10) 3_666 .
N1 C2 C3 119.16(14) . .
N1 C2 C6 121.36(13) . 3_666
C6 C2 C3 119.47(13) 3_666 .
C2 C3 H3 119.9 . .
C4 C3 C2 120.12(16) . .
C4 C3 H3 119.9 . .
C3 C4 H4 119.7 . .
C3 C4 C8 120.57(14) . 3_666
C8 C4 H4 119.7 3_666 .
N2 C5 S2 119.58(11) . .
N2 C5 C1 121.97(12) . 3_666
C1 C5 S2 118.44(10) 3_666 .
N2 C6 C2 121.43(13) . 3_666
N2 C6 C7 119.64(14) . .
C2 C6 C7 118.93(13) 3_666 .
C6 C7 H7 119.6 . .
C8 C7 C6 120.72(15) . .
C8 C7 H7 119.6 . .
C4 C8 H8 119.9 3_666 .
C7 C8 C4 120.18(14) . 3_666
C7 C8 H8 119.9 . .
C10 C9 H9 120.6 . .
C10 C9 C13 118.81(16) . .
C13 C9 H9 120.6 . .
N3 C10 C9 124.62(16) . .
N3 C10 H10 117.7 . .
C9 C10 H10 117.7 . .
N3 C11 H11 118.1 . .
N3 C11 C12 123.87(16) . .
C12 C11 H11 118.1 . .
C11 C12 H12 120.4 . .
C11 C12 C13 119.18(15) . .
C13 C12 H12 120.4 . .
C9 C13 C12 117.42(14) . .
C9 C13 C14 120.97(14) . .
C12 C13 C14 121.62(14) . .
C15 C14 C13 120.81(13) . .
C15 C14 C18 116.84(13) . .
C18 C14 C13 122.35(13) . .
C14 C15 H15 119.8 . .
C16 C15 C14 120.30(13) . .
C16 C15 H15 119.8 . .
N4 C16 C15 121.50(13) . .
N4 C16 H16 119.3 . .
C15 C16 H16 119.3 . .
N4 C17 H17 119.5 . .
N4 C17 C18 120.94(13) . .
C18 C17 H17 119.5 . .
C14 C18 H18 119.7 . .
C17 C18 C14 120.68(14) . .
C17 C18 H18 119.7 . .
N4 C19 H19A 108.4 . .
N4 C19 H19B 108.4 . .
N4 C19 C20 115.52(12) . .
H19A C19 H19B 107.5 . .
C20 C19 H19A 108.4 . .
C20 C19 H19B 108.4 . .
C19 C20 H20A 109.8 . .
C19 C20 H20B 109.8 . .
C19 C20 C21 109.27(12) . .
H20A C20 H20B 108.3 . .
C21 C20 H20A 109.8 . .
C21 C20 H20B 109.8 . .
C20 C21 H21A 109.1 . .
C20 C21 H21B 109.1 . .
H21A C21 H21B 107.8 . .
C22 C21 C20 112.59(13) . .
C22 C21 H21A 109.1 . .
C22 C21 H21B 109.1 . .
C21 C22 H22A 108.7 . .
C21 C22 H22B 108.7 . .
C21 C22 C23 114.36(13) . .
H22A C22 H22B 107.6 . .
C23 C22 H22A 108.7 . .
C23 C22 H22B 108.7 . .
C22 C23 H23A 109.1 . .
C22 C23 H23B 109.1 . .
C22 C23 C24 112.30(13) . .
H23A C23 H23B 107.9 . .
C24 C23 H23A 109.1 . .
C24 C23 H23B 109.1 . .
C23 C24 H24A 109.5 . .
C23 C24 H24B 109.5 . .
C23 C24 H24C 109.5 . .
H24A C24 H24B 109.5 . .
H24A C24 H24C 109.5 . .
H24B C24 H24C 109.5 . .

loop_
_geom_bond_atom_site_label_1
_geom_bond_atom_site_label_2
_geom_bond_distance
_geom_bond_site_symmetry_2
Ni1 S1 2.1665(3) 3_666
Ni1 S1 2.1665(3) .
Ni1 S2 2.1831(3) 3_666
Ni1 S2 2.1831(3) .
S1 C1 1.7455(14) .
S2 C5 1.7483(14) .
N1 C1 1.3145(18) .
N1 C2 1.3757(19) .
N2 C5 1.3167(18) .
N2 C6 1.3753(19) .
N3 C10 1.337(2) .
N3 C11 1.338(2) .
N4 C16 1.3453(18) .
N4 C17 1.3489(19) .
N4 C19 1.4953(17) .
C1 C5 1.447(2) 3_666
C2 C3 1.413(2) .
C2 C6 1.411(2) 3_666
C3 H3 0.9500 .
C3 C4 1.372(2) .
C4 H4 0.9500 .
C4 C8 1.403(3) 3_666
C5 C1 1.447(2) 3_666
C6 C2 1.411(2) 3_666
C6 C7 1.412(2) .
C7 H7 0.9500 .
C7 C8 1.370(2) .
C8 C4 1.403(3) 3_666
C8 H8 0.9500 .
C9 H9 0.9500 .
C9 C10 1.382(2) .
C9 C13 1.392(2) .
C10 H10 0.9500 .
C11 H11 0.9500 .
C11 C12 1.387(2) .
C12 H12 0.9500 .
C12 C13 1.393(2) .
C13 C14 1.478(2) .
C14 C15 1.398(2) .
C14 C18 1.398(2) .
C15 H15 0.9500 .
C15 C16 1.372(2) .
C16 H16 0.9500 .
C17 H17 0.9500 .
C17 C18 1.373(2) .
C18 H18 0.9500 .
C19 H19A 0.9900 .
C19 H19B 0.9900 .
C19 C20 1.509(2) .
C20 H20A 0.9900 .
C20 H20B 0.9900 .
C20 C21 1.525(2) .
C21 H21A 0.9900 .
C21 H21B 0.9900 .
C21 C22 1.517(2) .
C22 H22A 0.9900 .
C22 H22B 0.9900 .
C22 C23 1.518(2) .
C23 H23A 0.9900 .
C23 H23B 0.9900 .
C23 C24 1.521(2) .
C24 H24A 0.9800 .
C24 H24B 0.9800 .
C24 H24C 0.9800 .
